data_9017914
loop_
_publ_author_name
'Yang, Z.'
'Giester, G.'

_publ_section_title
;
 Structure refinements of coquimbite and paracoquimbite from the Hongshan Cu-Au deposit, NW China
;
_journal_name_full 'European Journal of Mineralogy'
_journal_page_first 849
_journal_page_last 858
_journal_volume 30
_journal_year 2018
_chemical_compound_source 'Hongshan Cu-Au deposit, NW China'
_chemical_formula_sum 'Al0.062 Fe1.938 H18 O21 S3'
_chemical_name_mineral Paracoquimbite
_space_group_IT_number 148
_space_group_name_Hall '-R 3'
_space_group_name_H-M_alt 'R -3 :H'
_symmetry_space_group_name_H-M 'R -3 :H'
_cell_angle_alpha 90
_cell_angle_beta 90
_cell_angle_gamma 120
_cell_formula_units_Z 12
_cell_length_a 10.9631
_cell_length_b 10.9631
_cell_length_c 51.473
_cell_volume 5357.681
_database_code_amcsd 0021042
_exptl_crystal_density_diffrn 2.084
_cod_data_source_file inputs/fixed/split/20907.cif
_cod_data_source_block 20907
_cod_original_sg_symbol_H-M 'R -3'
_cod_original_formula_sum 'Fe1.938 Al.062 S3 O21 H18'
_cod_database_code 9017914

loop_
_space_group_symop_operation_xyz
x,y,z
2/3+x,1/3+y,1/3+z
1/3+x,2/3+y,2/3+z
y,-x+y,-z
2/3+y,1/3-x+y,1/3-z
1/3+y,2/3-x+y,2/3-z
-x+y,-x,z
2/3-x+y,1/3-x,1/3+z
1/3-x+y,2/3-x,2/3+z
-x,-y,-z
2/3-x,1/3-y,1/3-z
1/3-x,2/3-y,2/3-z
-y,x-y,z
2/3-y,1/3+x-y,1/3+z
1/3-y,2/3+x-y,2/3+z
x-y,x,-z
2/3+x-y,1/3+x,1/3-z
1/3+x-y,2/3+x,2/3-z

loop_
_atom_site_aniso_label
_atom_site_aniso_U_11
_atom_site_aniso_U_22
_atom_site_aniso_U_33
_atom_site_aniso_U_12
_atom_site_aniso_U_13
_atom_site_aniso_U_23
Fe1 0.01500 0.01500 0.02040 0.00000 0.00000 0.00750
Al1 0.01500 0.01500 0.02040 0.00000 0.00000 0.00750
Fe2 0.01770 0.01770 0.02460 0.00000 0.00000 0.00880
Al2 0.01770 0.01770 0.02460 0.00000 0.00000 0.00880
Fe3 0.01250 0.01250 0.01470 0.00000 0.00000 0.00625
Al3 0.01250 0.01250 0.01470 0.00000 0.00000 0.00625
Fe4 0.01650 0.01650 0.01610 0.00000 0.00000 0.00825
Al4 0.01650 0.01650 0.01610 0.00000 0.00000 0.00825
Fe5 0.01910 0.01910 0.01660 0.00000 0.00000 0.00954
Al5 0.01910 0.01910 0.01660 0.00000 0.00000 0.00954
S1 0.01560 0.01330 0.01860 -0.00140 -0.00070 0.00700
S2 0.01330 0.01640 0.01950 -0.00020 -0.00190 0.00640
O1 0.02060 0.02200 0.03000 -0.00770 -0.00020 0.01150
O2 0.02020 0.02490 0.03670 -0.00160 -0.00910 0.01300
O3 0.02010 0.01920 0.02560 0.00050 0.00270 0.00600
O4 0.02230 0.02070 0.02600 0.00240 -0.00050 0.00570
O5 0.02260 0.01660 0.02000 0.00250 -0.00260 0.00700
O6 0.02160 0.02340 0.02260 -0.00410 0.00210 0.00760
O7 0.02230 0.01810 0.02140 -0.00590 -0.00500 0.01140
O8 0.01820 0.02310 0.02020 -0.00360 -0.00490 0.01200
OW1 0.03400 0.01890 0.03410 -0.00050 -0.01490 0.01330
OW2 0.01730 0.02650 0.03860 -0.01300 -0.00330 0.00910
OW3 0.03510 0.02610 0.04100 -0.00750 0.00310 0.00920
OW4 0.02840 0.03690 0.03500 0.00600 -0.00180 0.01250
OW5 0.02470 0.03440 0.03650 -0.01030 -0.00130 0.01660
OW6 0.04250 0.02760 0.03090 -0.00420 -0.01630 0.02060

loop_
_atom_site_label
_atom_site_fract_x
_atom_site_fract_y
_atom_site_fract_z
_atom_site_occupancy
_atom_site_U_iso_or_equiv
_atom_site_type_symbol
_atom_site_attached_hydrogens
Fe1 0.00000 0.00000 0.00000 0.92100 0.01680 Fe 0
Al1 0.00000 0.00000 0.00000 0.08000 0.01680 Al 0
Fe2 0.00000 0.00000 0.50000 0.98000 0.02000 Fe 0
Al2 0.00000 0.00000 0.50000 0.02000 0.02000 Al 0
Fe3 0.00000 0.00000 0.25078 0.97400 0.01320 Fe 0
Al3 0.00000 0.00000 0.25078 0.02600 0.01320 Al 0
Fe4 0.00000 0.00000 0.16772 0.98000 0.01640 Fe 0
Al4 0.00000 0.00000 0.16772 0.02000 0.01640 Al 0
Fe5 0.00000 0.00000 0.66524 0.97100 0.01830 Fe 0
Al5 0.00000 0.00000 0.66524 0.02900 0.01830 Al 0
S1 0.24958 0.41606 0.87555 1.00000 0.01600 S 0
S2 0.58362 0.75489 0.95946 1.00000 0.01690 S 0
O1 0.32570 0.34920 0.86496 1.00000 0.02380 O 0
O2 0.65470 0.68240 0.96979 1.00000 0.02650 O 0
O3 0.11440 0.31090 0.88629 1.00000 0.02340 O 0
O4 0.68540 0.89130 0.94873 1.00000 0.02520 O 0
O5 0.22240 0.49330 0.85463 1.00000 0.02100 O 0
O6 0.50560 0.77830 0.98065 1.00000 0.02420 O 0
O7 0.33990 0.51870 0.89583 1.00000 0.02010 O 0
O8 0.48230 0.66310 0.93932 1.00000 0.01970 O 0
OW1 0.17190 0.07320 0.85513 1.00000 0.02890 O 0
OW2 0.92770 0.82730 0.97877 1.00000 0.02830 O 0
OW3 0.44810 0.11640 0.90124 1.00000 0.03690 O 0
OW4 0.88430 0.54800 0.92896 1.00000 0.03520 O 0
OW5 0.59540 0.43450 0.85517 1.00000 0.03100 O 0
OW6 0.57410 0.41090 0.97561 1.00000 0.03230 O 0
H1A 0.18000 0.02500 0.86430 1.00000 0.04300 H 0
H1B 0.21300 0.15800 0.85760 1.00000 0.04300 H 0
H2A 0.84600 0.77400 0.97550 1.00000 0.04200 H 0
H2B 0.97500 0.81200 0.97080 1.00000 0.04200 H 0
H3A 0.37900 0.03900 0.90120 1.00000 0.05500 H 0
H3B 0.44200 0.16100 0.90700 1.00000 0.05500 H 0
H4A 0.95800 0.61900 0.92790 1.00000 0.05300 H 0
H4B 0.85000 0.56600 0.92270 1.00000 0.05300 H 0
H5A 0.62700 0.47000 0.86910 1.00000 0.04700 H 0
H5B 0.52500 0.40800 0.85440 1.00000 0.04700 H 0
H6A 0.59200 0.49400 0.97590 1.00000 0.04800 H 0
H6B 0.53800 0.38400 0.96330 1.00000 0.04800 H 0

loop_
_cod_changelog_entry_id
_cod_changelog_entry_author
_cod_changelog_entry_date
_cod_changelog_entry_text
1
;cod-tools version 3.8.0
Id: cif_guess_AMCSD_atom_types 9581 2023-05-17 12:35:41Z saulius
;
2023-05-23T09:25:31+03:00
;Derived atom types and hydrogen counts
from atom names that follow the AMCSD naming convention
(Wat == water, O-H == hydroxyl).
;

loop_
_cod_related_entry_id
_cod_related_entry_database
_cod_related_entry_code
1 AMCSD 0021042
